data_4500835
loop_
_publ_author_name
'Thu\'ery, Pierre'

_publ_section_title
;
 Uranyl Ion Complexation by Aliphatic Dicarboxylic Acids in the Presence
 of Cucurbiturils as Additional Ligands or Structure-Directing Agents
;
_journal_issue 6
_journal_name_full 'Crystal Growth &amp; Design'
_journal_page_first 2606
_journal_paper_doi 10.1021/cg200349p
_journal_volume 11
_journal_year 2011
_chemical_formula_sum 'C104 H166 N28 O45 U4'
_chemical_formula_weight 3480.77
_space_group_IT_number 2
_symmetry_cell_setting triclinic
_symmetry_space_group_name_Hall '-P 1'
_symmetry_space_group_name_H-M 'P -1'
_atom_sites_solution_hydrogens geom
_atom_sites_solution_primary direct
_atom_sites_solution_secondary difmap
_audit_creation_method SHELXL-97
_cell_angle_alpha 75.762(3)
_cell_angle_beta 71.555(4)
_cell_angle_gamma 74.542(4)
_cell_formula_units_Z 1
_cell_length_a 14.1924(9)
_cell_length_b 14.4051(10)
_cell_length_c 17.9721(13)
_cell_measurement_reflns_used 137086
_cell_measurement_temperature 150(2)
_cell_measurement_theta_max 25.68
_cell_measurement_theta_min 2.50
_cell_volume 3306.5(4)
_computing_cell_refinement 'HKL2000 (Otwinowski & Minor, 1997)'
_computing_data_collection 'COLLECT (Nonius, 1998)'
_computing_data_reduction 'HKL2000 (Otwinowski & Minor, 1997)'
_computing_molecular_graphics 'SHELXTL (Sheldrick, 2008)'
_computing_publication_material 'SHELXTL (Sheldrick, 2008); PLATON (Spek, 2003)'
_computing_structure_refinement 'SHELXL-97 (Sheldrick, 2008)'
_computing_structure_solution 'SHELXS-97 (Sheldrick, 2008)'
_diffrn_ambient_temperature 150(2)
_diffrn_measured_fraction_theta_full 0.997
_diffrn_measured_fraction_theta_max 0.997
_diffrn_measurement_device_type 'Nonius Kappa-CCD area-detector diffractometer'
_diffrn_measurement_method 'two \f and nine \w scans with 2\% steps (563 frames)'
_diffrn_radiation_monochromator graphite
_diffrn_radiation_source 'fine-focus sealed tube'
_diffrn_radiation_type MoK\a
_diffrn_radiation_wavelength 0.71073
_diffrn_reflns_av_R_equivalents 0.0531
_diffrn_reflns_av_sigmaI/netI 0.0615
_diffrn_reflns_limit_h_max 17
_diffrn_reflns_limit_h_min -17
_diffrn_reflns_limit_k_max 17
_diffrn_reflns_limit_k_min -17
_diffrn_reflns_limit_l_max 21
_diffrn_reflns_limit_l_min -21
_diffrn_reflns_number 137086
_diffrn_reflns_theta_full 25.68
_diffrn_reflns_theta_max 25.68
_diffrn_reflns_theta_min 2.50
_diffrn_standards_decay_% 0
_diffrn_standards_interval_time 0
_diffrn_standards_number 0
_exptl_absorpt_coefficient_mu 4.975
_exptl_absorpt_correction_T_max 0.780
_exptl_absorpt_correction_T_min 0.477
_exptl_absorpt_correction_type multi-scan
_exptl_absorpt_process_details 'SCALEPACK (Otwinowski & Minor, 1997)'
_exptl_crystal_colour 'translucent light yellow'
_exptl_crystal_density_diffrn 1.748
_exptl_crystal_density_method 'not measured'
_exptl_crystal_description platelet
_exptl_crystal_F_000 1714
_exptl_crystal_size_max 0.14
_exptl_crystal_size_mid 0.12
_exptl_crystal_size_min 0.05
_refine_diff_density_max 1.974
_refine_diff_density_min -1.624
_refine_diff_density_rms 0.135
_refine_ls_extinction_method none
_refine_ls_goodness_of_fit_ref 1.055
_refine_ls_hydrogen_treatment constr
_refine_ls_matrix_type full
_refine_ls_number_parameters 862
_refine_ls_number_reflns 12529
_refine_ls_number_restraints 68
_refine_ls_restrained_S_all 1.057
_refine_ls_R_factor_all 0.0640
_refine_ls_R_factor_gt 0.0464
_refine_ls_shift/su_max 0.003
_refine_ls_shift/su_mean 0.000
_refine_ls_structure_factor_coef Fsqd
_refine_ls_weighting_details 'calc w=1/[\s^2^(Fo^2^)+(0.0550P)^2^+8.8068P] where P=(Fo^2^+2Fc^2^)/3'
_refine_ls_weighting_scheme calc
_refine_ls_wR_factor_gt 0.1159
_refine_ls_wR_factor_ref 0.1229
_reflns_number_gt 9976
_reflns_number_total 12529
_reflns_threshold_expression >2sigma(I)
_cod_data_source_file cg200349p_si_002.cif
_cod_data_source_block 6
_cod_database_code 4500835

loop_
_symmetry_equiv_pos_as_xyz
'x, y, z'
'-x, -y, -z'

loop_
_atom_site_label
_atom_site_type_symbol
_atom_site_fract_x
_atom_site_fract_y
_atom_site_fract_z
_atom_site_U_iso_or_equiv
_atom_site_adp_type
_atom_site_occupancy
_atom_site_symmetry_multiplicity
_atom_site_calc_flag
_atom_site_refinement_flags
U1 U -0.537732(19) 0.44653(2) 0.797484(15) 0.03816(9) Uani 1 1 d .
U2 U 0.251777(19) 0.82573(2) 0.480608(15) 0.03744(9) Uani 1 1 d .
O1 O -0.5423(4) 0.3268(4) 0.7921(3) 0.0527(14) Uani 1 1 d .
O2 O -0.5319(4) 0.5668(4) 0.8018(3) 0.0430(12) Uani 1 1 d .
O3 O 0.2651(4) 0.7041(4) 0.4689(4) 0.0539(14) Uani 1 1 d .
O4 O 0.2391(4) 0.9465(4) 0.4943(3) 0.0432(12) Uani 1 1 d .
O5 O -0.6393(4) 0.4340(4) 0.9367(3) 0.0506(14) Uani 1 1 d .
O6 O -0.4745(4) 0.3840(4) 0.9186(3) 0.0516(14) Uani 1 1 d .
O7 O -1.3746(4) 0.4938(4) 1.3094(3) 0.0447(12) Uani 1 1 d .
O8 O -1.2769(4) 0.4975(4) 1.1876(3) 0.0423(12) Uani 1 1 d .
O9 O -0.3499(4) 0.4033(4) 0.7592(3) 0.0456(13) Uani 1 1 d .
O10 O -0.4219(3) 0.4669(4) 0.6615(3) 0.0419(12) Uani 1 1 d .
O11 O 0.0804(4) 0.8647(5) 0.4622(3) 0.0503(14) Uani 1 1 d .
O12 O 0.0908(4) 0.8184(4) 0.5854(3) 0.0452(13) Uani 1 1 d .
O13 O 0.2807(4) 0.7663(4) 0.6138(3) 0.0522(14) Uani 1 1 d .
O14 O 0.4156(4) 0.7771(4) 0.5139(3) 0.0476(13) Uani 1 1 d .
O15 O 0.5997(4) 1.1584(5) 0.6354(3) 0.0520(14) Uani 1 1 d .
O16 O 0.7472(4) 1.1059(5) 0.6606(3) 0.0546(15) Uani 1 1 d .
O17 O 0.1133(4) 1.1808(4) 0.7538(3) 0.0466(13) Uani 1 1 d .
O18 O -0.2369(4) 0.9713(4) 0.8893(3) 0.0501(13) Uani 1 1 d .
O19 O 0.2811(4) 0.9631(4) 0.7903(3) 0.0502(13) Uani 1 1 d .
O20 O -0.0706(4) 0.7456(4) 0.9237(3) 0.0563(15) Uani 1 1 d .
O21 O 0.3495(4) 0.8829(4) 0.9680(3) 0.0529(14) Uani 1 1 d .
O22 O -0.0069(4) 0.6744(4) 1.1024(3) 0.0522(14) Uani 1 1 d .
N1 N -0.0580(5) 1.2052(5) 0.7661(3) 0.0416(14) Uani 1 1 d .
N2 N 0.0436(5) 1.0716(5) 0.7233(4) 0.0427(15) Uani 1 1 d .
N3 N -0.0956(4) 0.9854(5) 0.7823(4) 0.0411(14) Uani 1 1 d .
N4 N -0.1992(4) 1.1199(5) 0.8204(3) 0.0394(14) Uani 1 1 d .
N5 N 0.1582(5) 0.9180(5) 0.7547(4) 0.0427(14) Uani 1 1 d .
N6 N 0.2445(5) 0.8089(5) 0.8331(4) 0.0429(14) Uani 1 1 d .
N7 N 0.1050(5) 0.7198(5) 0.8857(4) 0.0452(15) Uani 1 1 d .
N8 N 0.0191(5) 0.8301(5) 0.8074(4) 0.0478(16) Uani 1 1 d .
N9 N 0.2918(5) 0.7528(5) 0.9572(4) 0.0420(14) Uani 1 1 d .
N10 N 0.2732(4) 0.7801(5) 1.0774(3) 0.0407(14) Uani 1 1 d .
N11 N 0.1338(4) 0.6928(5) 1.1309(3) 0.0405(14) Uani 1 1 d .
N12 N 0.1500(5) 0.6665(5) 1.0114(4) 0.0432(15) Uani 1 1 d .
C1 C -0.5635(6) 0.3979(6) 0.9662(5) 0.0487(19) Uani 1 1 d .
C2 C -0.5794(6) 0.3803(7) 1.0543(5) 0.054(2) Uani 1 1 d .
H2A H -0.5574 0.4312 1.0673 0.065 Uiso 1 1 calc R
H2B H -0.5363 0.3184 1.0696 0.065 Uiso 1 1 calc R
C3 C -0.6871(6) 0.3781(8) 1.1037(5) 0.068(3) Uani 1 1 d .
H3A H -0.7314 0.4353 1.0825 0.081 Uiso 1 1 calc R
H3B H -0.7053 0.3210 1.0969 0.081 Uiso 1 1 calc R
C4 C -0.7083(6) 0.3758(7) 1.1902(4) 0.053(2) Uani 1 1 d .
H4A H -0.6988 0.4370 1.1971 0.063 Uiso 1 1 calc R
H4B H -0.6578 0.3240 1.2098 0.063 Uiso 1 1 calc R
C5 C -0.8106(6) 0.3607(8) 1.2418(5) 0.064(3) Uani 1 1 d .
H5A H -0.8101 0.2913 1.2517 0.077 Uiso 1 1 calc R
H5B H -0.8197 0.3784 1.2927 0.077 Uiso 1 1 calc R
C6 C -0.9014(5) 0.4143(7) 1.2126(5) 0.050(2) Uani 1 1 d .
H6A H -0.8978 0.4830 1.1963 0.060 Uiso 1 1 calc R
H6B H -0.8973 0.3903 1.1655 0.060 Uiso 1 1 calc R
C7 C -1.0024(5) 0.4072(6) 1.2698(5) 0.0473(19) Uani 1 1 d .
H7A H -1.0099 0.4383 1.3140 0.057 Uiso 1 1 calc R
H7B H -1.0033 0.3385 1.2909 0.057 Uiso 1 1 calc R
C8 C -1.0940(5) 0.4525(6) 1.2365(5) 0.0475(19) Uani 1 1 d .
H8A H -1.0934 0.5212 1.2152 0.057 Uiso 1 1 calc R
H8B H -1.0874 0.4211 1.1927 0.057 Uiso 1 1 calc R
C9 C -1.1948(5) 0.4446(6) 1.2962(4) 0.0452(18) Uani 1 1 d .
H9A H -1.2041 0.4813 1.3374 0.054 Uiso 1 1 calc R
H9B H -1.1929 0.3765 1.3212 0.054 Uiso 1 1 calc R
C10 C -1.2861(5) 0.4812(5) 1.2618(4) 0.0401(17) Uani 1 1 d .
C11 C -0.3423(5) 0.4376(5) 0.6860(4) 0.0382(16) Uani 1 1 d .
C12 C -0.2395(5) 0.4447(6) 0.6286(4) 0.0398(16) Uani 1 1 d .
H12A H -0.2068 0.3807 0.6145 0.048 Uiso 1 1 calc R
H12B H -0.1986 0.4604 0.6562 0.048 Uiso 1 1 calc R
C13 C -0.2383(5) 0.5185(6) 0.5525(4) 0.0413(17) Uani 1 1 d .
H13A H -0.2695 0.5833 0.5652 0.050 Uiso 1 1 calc R
H13B H -0.2775 0.5031 0.5233 0.050 Uiso 1 1 calc R
C14 C -0.1302(5) 0.5176(6) 0.5009(4) 0.0440(18) Uani 1 1 d .
H14A H -0.1033 0.4552 0.4829 0.053 Uiso 1 1 calc R
H14B H -0.0894 0.5219 0.5338 0.053 Uiso 1 1 calc R
C15 C -0.1171(6) 0.5993(6) 0.4278(4) 0.0434(18) Uani 1 1 d .
H15A H -0.1559 0.5939 0.3938 0.052 Uiso 1 1 calc R
H15B H -0.0462 0.5895 0.3980 0.052 Uiso 1 1 calc R
C16 C -0.1510(6) 0.7038(6) 0.4474(4) 0.0443(18) Uani 1 1 d .
H16A H -0.1431 0.7504 0.3978 0.053 Uiso 1 1 calc R
H16B H -0.2226 0.7144 0.4754 0.053 Uiso 1 1 calc R
C17 C -0.0923(6) 0.7248(6) 0.4983(4) 0.0455(18) Uani 1 1 d .
H17A H -0.1060 0.6837 0.5505 0.055 Uiso 1 1 calc R
H17B H -0.0200 0.7088 0.4732 0.055 Uiso 1 1 calc R
C18 C -0.1229(6) 0.8321(6) 0.5075(5) 0.0453(18) Uani 1 1 d .
H18A H -0.1029 0.8724 0.4557 0.054 Uiso 1 1 calc R
H18B H -0.1961 0.8495 0.5270 0.054 Uiso 1 1 calc R
C19 C -0.0754(5) 0.8543(6) 0.5640(4) 0.0448(18) Uani 1 1 d .
H19A H -0.1062 0.9206 0.5734 0.054 Uiso 1 1 calc R
H19B H -0.0918 0.8106 0.6146 0.054 Uiso 1 1 calc R
C20 C 0.0371(6) 0.8449(6) 0.5360(4) 0.0432(17) Uani 1 1 d .
C21 C 0.3764(6) 0.7574(5) 0.5877(5) 0.0420(17) Uani 1 1 d .
C22 C 0.4415(6) 0.7225(7) 0.6441(5) 0.056(2) Uani 1 1 d .
H22A H 0.4653 0.6523 0.6480 0.067 Uiso 1 1 calc R
H22B H 0.4004 0.7351 0.6966 0.067 Uiso 1 1 calc R
C23 C 0.5328(6) 0.7699(6) 0.6205(5) 0.058(2) Uani 1 1 d D
H23A H 0.5730 0.7609 0.5670 0.070 Uiso 1 1 calc R
H23B H 0.5751 0.7394 0.6566 0.070 Uiso 1 1 calc R
C24 C 0.4959(6) 0.8811(6) 0.6237(6) 0.070(3) Uani 1 1 d D
H24A H 0.4576 0.9109 0.5847 0.084 Uiso 1 1 calc R
H24B H 0.4499 0.8884 0.6759 0.084 Uiso 1 1 calc R
C25 C 0.5773(8) 0.9364(8) 0.6087(6) 0.075(3) Uani 1 1 d D
H25A H 0.5463 1.0052 0.6084 0.090 Uiso 1 1 calc R
H25B H 0.6227 0.9304 0.5561 0.090 Uiso 1 1 calc R
C26 C 0.6426(7) 0.9011(7) 0.6722(5) 0.059(2) Uani 1 1 d .
H26A H 0.6795 0.8346 0.6678 0.071 Uiso 1 1 calc R
H26B H 0.6925 0.9417 0.6575 0.071 Uiso 1 1 calc R
C27 C 0.5863(11) 0.9031(11) 0.7568(7) 0.101(4) Uani 1 1 d .
H27A H 0.6341 0.8790 0.7891 0.121 Uiso 1 1 calc R
H27B H 0.5395 0.8590 0.7733 0.121 Uiso 1 1 calc R
C28 C 0.5251(9) 1.0073(10) 0.7737(7) 0.087(4) Uani 1 1 d .
H28A H 0.4858 1.0377 0.7354 0.104 Uiso 1 1 calc R
H28B H 0.4789 1.0021 0.8267 0.104 Uiso 1 1 calc R
C29 C 0.6001(7) 1.0679(9) 0.7668(5) 0.073(3) Uani 1 1 d .
H29A H 0.5649 1.1205 0.7967 0.087 Uiso 1 1 calc R
H29B H 0.6518 1.0271 0.7922 0.087 Uiso 1 1 calc R
C30 C 0.6521(6) 1.1121(7) 0.6841(5) 0.051(2) Uani 1 1 d .
C31 C 0.0412(6) 1.1545(6) 0.7495(4) 0.0409(17) Uani 1 1 d .
C32 C -0.1255(5) 1.1557(5) 0.7500(4) 0.0394(16) Uani 1 1 d .
H32 H -0.1578 1.1961 0.7087 0.047 Uiso 1 1 calc R
C33 C -0.0542(6) 1.0612(6) 0.7230(4) 0.0426(18) Uani 1 1 d .
H33 H -0.0551 1.0566 0.6697 0.051 Uiso 1 1 calc R
C34 C -0.1818(6) 1.0210(6) 0.8361(4) 0.0414(17) Uani 1 1 d .
C35 C 0.1374(5) 1.0045(6) 0.6959(4) 0.0451(18) Uani 1 1 d .
H35A H 0.1929 1.0388 0.6802 0.054 Uiso 1 1 calc R
H35B H 0.1354 0.9841 0.6490 0.054 Uiso 1 1 calc R
C36 C -0.0659(6) 0.8817(6) 0.7759(5) 0.0453(18) Uani 1 1 d .
H36A H -0.1234 0.8509 0.8042 0.054 Uiso 1 1 calc R
H36B H -0.0487 0.8761 0.7203 0.054 Uiso 1 1 calc R
C37 C 0.2324(6) 0.9029(6) 0.7933(4) 0.0421(17) Uani 1 1 d .
C38 C 0.1235(6) 0.8292(6) 0.7631(4) 0.0425(17) Uani 1 1 d .
H38 H 0.1379 0.8103 0.7112 0.051 Uiso 1 1 calc R
C39 C 0.1849(6) 0.7520(6) 0.8169(4) 0.0434(18) Uani 1 1 d .
H39 H 0.2279 0.6978 0.7900 0.052 Uiso 1 1 calc R
C40 C 0.0093(6) 0.7638(6) 0.8773(5) 0.0455(18) Uani 1 1 d .
C41 C 0.3257(5) 0.7654(6) 0.8710(4) 0.0442(18) Uani 1 1 d .
H41A H 0.3758 0.8064 0.8517 0.053 Uiso 1 1 calc R
H41B H 0.3586 0.7021 0.8557 0.053 Uiso 1 1 calc R
C42 C 0.1244(6) 0.6392(6) 0.9486(5) 0.0480(19) Uani 1 1 d .
H42A H 0.1798 0.5895 0.9256 0.058 Uiso 1 1 calc R
H42B H 0.0647 0.6106 0.9719 0.058 Uiso 1 1 calc R
C43 C 0.3078(5) 0.8137(6) 0.9985(4) 0.0432(17) Uani 1 1 d .
C44 C 0.2520(5) 0.6705(6) 1.0085(4) 0.0402(17) Uani 1 1 d .
H44 H 0.2993 0.6088 0.9981 0.048 Uiso 1 1 calc R
C45 C 0.2396(5) 0.6875(5) 1.0937(4) 0.0379(16) Uani 1 1 d .
H45 H 0.2813 0.6342 1.1223 0.045 Uiso 1 1 calc R
C46 C 0.0820(6) 0.6776(6) 1.0840(4) 0.0422(17) Uani 1 1 d .
C47 C 0.2890(5) 0.8203(6) 1.1376(4) 0.0426(17) Uani 1 1 d .
H47A H 0.3144 0.7669 1.1758 0.051 Uiso 1 1 calc R
H47B H 0.3407 0.8592 1.1125 0.051 Uiso 1 1 calc R
C48 C 0.0871(6) 0.6983(6) 1.2150(4) 0.0436(17) Uani 1 1 d .
H48A H 0.0273 0.6698 1.2327 0.052 Uiso 1 1 calc R
H48B H 0.1344 0.6586 1.2450 0.052 Uiso 1 1 calc R
N13 N 0.4025(10) 1.2413(10) 0.6602(8) 0.048(3) Uani 0.50 1 d P
H13C H 0.3664 1.2528 0.7094 0.058 Uiso 0.50 1 calc PR
H13D H 0.4674 1.2163 0.6613 0.058 Uiso 0.50 1 calc PR
N14 N 0.4836(10) 1.3698(11) 0.5833(8) 0.052(3) Uani 0.50 1 d P
H14C H 0.5387 1.3220 0.5714 0.063 Uiso 0.50 1 calc PR
H14D H 0.4870 1.3918 0.6249 0.063 Uiso 0.50 1 calc PR
N15 N 0.260(2) 1.2347(19) 0.8573(16) 0.157(7) Uani 0.50 1 d PDU
H15C H 0.2227 1.2696 0.8957 0.188 Uiso 0.50 1 calc PR
H15D H 0.3255 1.2383 0.8487 0.188 Uiso 0.50 1 calc PR
N16 N -0.4081(16) 0.9394(16) 1.022(2) 0.189(7) Uani 0.50 1 d PDU
H16C H -0.3541 0.9650 0.9909 0.227 Uiso 0.50 1 calc PR
H16D H -0.4138 0.9410 1.0727 0.227 Uiso 0.50 1 calc PR
C49 C 0.3978(7) 1.3298(7) 0.6064(6) 0.065(2) Uani 1 1 d .
H49A H 0.4003 1.2781 0.6516 0.097 Uiso 0.50 1 d PR
H49B H 0.3383 1.3797 0.6201 0.097 Uiso 0.50 1 d PR
H49C H 0.3952 1.3040 0.5628 0.097 Uiso 0.50 1 d PR
H49D H 0.4234 1.3750 0.6223 0.097 Uiso 0.50 1 d PR
H49E H 0.4376 1.3183 0.5541 0.097 Uiso 0.50 1 d PR
H49F H 0.3284 1.3567 0.6058 0.097 Uiso 0.50 1 d PR
C50 C 0.3633(12) 1.1691(13) 0.6399(10) 0.055(4) Uani 0.50 1 d P
H50A H 0.3692 1.1104 0.6790 0.082 Uiso 0.50 1 d PR
H50B H 0.2934 1.1933 0.6399 0.082 Uiso 0.50 1 d PR
H50C H 0.4026 1.1549 0.5882 0.082 Uiso 0.50 1 d PR
C51 C 0.4879(15) 1.4540(13) 0.5116(11) 0.062(5) Uani 0.50 1 d P
H51A H 0.5496 1.4764 0.5008 0.093 Uiso 0.50 1 d PR
H51B H 0.4874 1.4312 0.4659 0.093 Uiso 0.50 1 d PR
H51C H 0.4309 1.5069 0.5232 0.093 Uiso 0.50 1 d PR
C52 C 0.252(3) 1.1318(19) 0.8878(18) 0.155(7) Uani 0.50 1 d PDU
H52A H 0.2517 1.1092 0.9427 0.232 Uiso 0.50 1 d PR
H52B H 0.2033 1.1060 0.8764 0.232 Uiso 0.50 1 d PR
H52C H 0.3183 1.1102 0.8544 0.232 Uiso 0.50 1 d PR
C53 C 0.230(3) 1.281(2) 0.7849(18) 0.153(7) Uani 0.50 1 d PDU
H53A H 0.2121 1.3513 0.7804 0.230 Uiso 0.50 1 d PR
H53B H 0.2958 1.2632 0.7493 0.230 Uiso 0.50 1 d PR
H53C H 0.1807 1.2591 0.7713 0.230 Uiso 0.50 1 d PR
C54 C -0.390(3) 0.8375(13) 1.012(3) 0.189(7) Uani 0.50 1 d PDU
H54A H -0.3293 0.8017 1.0266 0.284 Uiso 0.50 1 d PR
H54B H -0.3828 0.8361 0.9575 0.284 Uiso 0.50 1 d PR
H54C H -0.4464 0.8082 1.0456 0.284 Uiso 0.50 1 d PR
C55 C -0.5000 1.0000 1.0000 0.189(7) Uani 1 2 d SDU
H55A H -0.5084 1.0654 1.0082 0.284 Uiso 0.50 1 d PR
H55B H -0.5578 0.9733 1.0332 0.284 Uiso 0.50 1 d PR
H55C H -0.4942 1.0012 0.9451 0.284 Uiso 0.50 1 d PR
O23 O 0.2001(10) 1.3395(11) 0.9356(8) 0.075(4) Uani 0.50 1 d PU

loop_
_atom_site_aniso_label
_atom_site_aniso_U_11
_atom_site_aniso_U_22
_atom_site_aniso_U_33
_atom_site_aniso_U_23
_atom_site_aniso_U_13
_atom_site_aniso_U_12
U1 0.03066(15) 0.03987(17) 0.03736(16) -0.00261(12) -0.00482(11) -0.00544(11)
U2 0.03561(16) 0.04301(17) 0.03530(15) -0.00749(12) -0.00991(11) -0.00972(12)
O1 0.042(3) 0.041(3) 0.061(3) -0.007(3) 0.003(3) -0.008(2)
O2 0.038(3) 0.048(3) 0.044(3) -0.008(2) -0.010(2) -0.011(2)
O3 0.058(3) 0.046(3) 0.065(4) -0.016(3) -0.022(3) -0.013(3)
O4 0.039(3) 0.044(3) 0.045(3) -0.006(2) -0.010(2) -0.007(2)
O5 0.035(3) 0.074(4) 0.029(3) 0.003(3) -0.002(2) -0.006(3)
O6 0.035(3) 0.068(4) 0.036(3) 0.004(3) -0.005(2) -0.003(3)
O7 0.034(3) 0.062(4) 0.040(3) -0.011(3) -0.009(2) -0.012(2)
O8 0.032(3) 0.058(3) 0.034(3) -0.006(2) -0.009(2) -0.004(2)
O9 0.034(3) 0.055(3) 0.039(3) 0.003(3) -0.009(2) -0.007(2)
O10 0.031(3) 0.062(3) 0.030(2) -0.006(2) -0.007(2) -0.008(2)
O11 0.036(3) 0.079(4) 0.036(3) 0.001(3) -0.012(2) -0.020(3)
O12 0.036(3) 0.065(4) 0.032(3) 0.000(3) -0.008(2) -0.016(3)
O13 0.040(3) 0.072(4) 0.041(3) 0.004(3) -0.008(2) -0.020(3)
O14 0.034(3) 0.065(4) 0.043(3) -0.014(3) -0.015(2) -0.001(2)
O15 0.039(3) 0.079(4) 0.038(3) -0.019(3) -0.002(2) -0.016(3)
O16 0.045(3) 0.089(5) 0.035(3) -0.007(3) -0.011(2) -0.024(3)
O17 0.039(3) 0.054(3) 0.048(3) -0.007(3) -0.013(2) -0.013(2)
O18 0.049(3) 0.052(3) 0.044(3) -0.002(3) -0.007(3) -0.015(3)
O19 0.046(3) 0.057(4) 0.046(3) -0.005(3) -0.012(2) -0.013(3)
O20 0.045(3) 0.065(4) 0.050(3) -0.005(3) -0.008(3) -0.007(3)
O21 0.058(3) 0.063(4) 0.039(3) -0.006(3) -0.004(3) -0.027(3)
O22 0.045(3) 0.069(4) 0.047(3) -0.012(3) -0.008(2) -0.021(3)
N1 0.041(3) 0.046(4) 0.038(3) -0.012(3) -0.008(3) -0.009(3)
N2 0.041(3) 0.046(4) 0.040(3) -0.013(3) -0.009(3) -0.005(3)
N3 0.037(3) 0.047(4) 0.037(3) -0.009(3) -0.008(3) -0.006(3)
N4 0.038(3) 0.044(4) 0.034(3) -0.004(3) -0.006(3) -0.011(3)
N5 0.045(4) 0.045(4) 0.037(3) -0.006(3) -0.012(3) -0.007(3)
N6 0.042(3) 0.041(4) 0.045(4) -0.007(3) -0.013(3) -0.006(3)
N7 0.045(4) 0.055(4) 0.033(3) -0.003(3) -0.010(3) -0.011(3)
N8 0.048(4) 0.044(4) 0.050(4) -0.003(3) -0.018(3) -0.007(3)
N9 0.040(3) 0.049(4) 0.036(3) -0.008(3) -0.008(3) -0.010(3)
N10 0.040(3) 0.046(4) 0.036(3) -0.007(3) -0.008(3) -0.009(3)
N11 0.039(3) 0.049(4) 0.034(3) -0.010(3) -0.011(3) -0.006(3)
N12 0.041(3) 0.056(4) 0.038(3) -0.013(3) -0.012(3) -0.012(3)
C1 0.039(4) 0.054(5) 0.044(4) -0.001(4) -0.006(4) -0.007(4)
C2 0.034(4) 0.077(6) 0.045(4) -0.002(4) -0.008(3) -0.012(4)
C3 0.045(5) 0.098(8) 0.034(4) 0.011(5) -0.003(4) -0.003(5)
C4 0.040(4) 0.073(6) 0.041(4) 0.000(4) -0.015(4) -0.011(4)
C5 0.033(4) 0.109(8) 0.044(5) -0.013(5) -0.002(4) -0.013(5)
C6 0.035(4) 0.062(5) 0.048(5) 0.000(4) -0.013(3) -0.011(4)
C7 0.035(4) 0.059(5) 0.045(4) -0.009(4) -0.008(3) -0.009(4)
C8 0.039(4) 0.055(5) 0.048(4) 0.001(4) -0.017(3) -0.013(4)
C9 0.030(4) 0.061(5) 0.044(4) -0.016(4) -0.010(3) -0.004(3)
C10 0.035(4) 0.041(4) 0.043(4) -0.011(3) -0.007(3) -0.007(3)
C11 0.031(4) 0.040(4) 0.044(4) -0.010(3) -0.010(3) -0.005(3)
C12 0.034(4) 0.045(4) 0.038(4) -0.010(3) -0.004(3) -0.010(3)
C13 0.035(4) 0.047(4) 0.036(4) -0.001(3) -0.004(3) -0.011(3)
C14 0.032(4) 0.055(5) 0.039(4) -0.002(4) -0.004(3) -0.012(3)
C15 0.039(4) 0.055(5) 0.032(4) 0.000(3) -0.006(3) -0.015(4)
C16 0.045(4) 0.050(5) 0.040(4) 0.003(4) -0.014(3) -0.020(4)
C17 0.048(4) 0.051(5) 0.038(4) -0.002(4) -0.014(3) -0.011(4)
C18 0.039(4) 0.053(5) 0.045(4) -0.004(4) -0.011(3) -0.015(4)
C19 0.041(4) 0.051(5) 0.041(4) -0.007(4) -0.008(3) -0.010(3)
C20 0.046(4) 0.047(5) 0.037(4) -0.001(3) -0.013(3) -0.012(4)
C21 0.042(4) 0.038(4) 0.046(4) -0.002(3) -0.014(3) -0.013(3)
C22 0.046(5) 0.062(6) 0.057(5) 0.008(4) -0.017(4) -0.019(4)
C23 0.044(5) 0.088(7) 0.052(5) -0.016(5) -0.020(4) -0.016(5)
C24 0.052(5) 0.096(8) 0.059(6) -0.023(6) -0.019(4) 0.003(5)
C25 0.083(7) 0.073(7) 0.065(6) -0.009(5) -0.016(5) -0.019(6)
C26 0.049(5) 0.066(6) 0.066(6) -0.010(5) -0.016(4) -0.016(4)
C27 0.117(10) 0.120(11) 0.070(7) 0.007(7) -0.024(7) -0.054(9)
C28 0.077(7) 0.129(11) 0.065(7) -0.029(7) -0.010(6) -0.040(7)
C29 0.066(6) 0.124(9) 0.041(5) -0.012(5) -0.006(4) -0.055(6)
C30 0.053(5) 0.074(6) 0.035(4) -0.016(4) -0.011(4) -0.024(4)
C31 0.045(4) 0.044(4) 0.029(4) -0.001(3) -0.009(3) -0.007(3)
C32 0.042(4) 0.047(4) 0.030(3) -0.003(3) -0.011(3) -0.011(3)
C33 0.044(4) 0.054(5) 0.029(4) -0.007(3) -0.015(3) -0.002(4)
C34 0.042(4) 0.053(5) 0.031(4) -0.004(3) -0.017(3) -0.007(4)
C35 0.035(4) 0.054(5) 0.037(4) -0.005(4) -0.005(3) -0.003(3)
C36 0.043(4) 0.048(5) 0.052(5) -0.011(4) -0.023(4) -0.007(3)
C37 0.042(4) 0.048(5) 0.033(4) -0.009(3) -0.006(3) -0.007(4)
C38 0.049(4) 0.048(5) 0.032(4) -0.012(3) -0.013(3) -0.006(4)
C39 0.048(4) 0.046(4) 0.035(4) -0.011(3) -0.011(3) -0.003(4)
C40 0.050(5) 0.047(5) 0.042(4) -0.016(4) -0.009(4) -0.010(4)
C41 0.037(4) 0.054(5) 0.040(4) -0.012(4) -0.009(3) -0.006(3)
C42 0.056(5) 0.043(4) 0.047(4) -0.003(4) -0.018(4) -0.013(4)
C43 0.037(4) 0.052(5) 0.040(4) -0.010(4) -0.009(3) -0.008(4)
C44 0.037(4) 0.045(4) 0.035(4) -0.006(3) -0.009(3) -0.005(3)
C45 0.039(4) 0.039(4) 0.033(4) -0.008(3) -0.007(3) -0.004(3)
C46 0.043(4) 0.043(4) 0.039(4) -0.007(3) -0.008(3) -0.010(3)
C47 0.034(4) 0.058(5) 0.037(4) -0.009(4) -0.011(3) -0.009(3)
C48 0.042(4) 0.047(5) 0.038(4) -0.002(3) -0.008(3) -0.011(3)
N13 0.043(7) 0.047(8) 0.050(8) -0.010(6) -0.008(6) -0.007(6)
N14 0.046(8) 0.066(9) 0.048(8) -0.016(7) -0.023(6) 0.001(7)
N15 0.149(10) 0.170(10) 0.187(11) -0.051(9) -0.046(8) -0.073(8)
N16 0.192(9) 0.198(9) 0.175(9) -0.028(6) -0.051(6) -0.037(6)
C49 0.051(5) 0.070(6) 0.071(6) -0.024(5) -0.009(5) -0.006(5)
C50 0.040(9) 0.057(10) 0.059(10) 0.008(8) -0.022(8) -0.004(7)
C51 0.069(12) 0.066(12) 0.054(11) -0.010(10) -0.028(9) -0.006(10)
C52 0.148(10) 0.169(10) 0.186(11) -0.053(9) -0.048(8) -0.074(8)
C53 0.147(10) 0.168(10) 0.185(11) -0.053(9) -0.048(8) -0.075(8)
C54 0.192(9) 0.198(9) 0.175(9) -0.028(6) -0.051(6) -0.037(6)
C55 0.192(9) 0.198(9) 0.175(9) -0.028(6) -0.051(6) -0.037(6)
O23 0.066(6) 0.094(8) 0.071(7) 0.014(6) -0.012(5) -0.059(6)

loop_
_atom_type_symbol
_atom_type_description
_atom_type_scat_dispersion_real
_atom_type_scat_dispersion_imag
_atom_type_scat_source
C C 0.0033 0.0016 'International Tables Vol C Tables 4.2.6.8 and 6.1.1.4'
H H 0.0000 0.0000 'International Tables Vol C Tables 4.2.6.8 and 6.1.1.4'
N N 0.0061 0.0033 'International Tables Vol C Tables 4.2.6.8 and 6.1.1.4'
O O 0.0106 0.0060 'International Tables Vol C Tables 4.2.6.8 and 6.1.1.4'
U U -9.6767 9.6646 'International Tables Vol C Tables 4.2.6.8 and 6.1.1.4'

loop_
_geom_angle_atom_site_label_1
_geom_angle_atom_site_label_2
_geom_angle_atom_site_label_3
_geom_angle
_geom_angle_site_symmetry_1
_geom_angle_site_symmetry_3
O1 U1 O2 179.3(2) . .
O1 U1 O5 93.1(2) . .
O2 U1 O5 87.6(2) . .
O1 U1 O7 87.2(2) . 2_367
O2 U1 O7 92.6(2) . 2_367
O5 U1 O7 118.97(17) . 2_367
O1 U1 O10 91.4(2) . .
O2 U1 O10 87.9(2) . .
O5 U1 O10 173.41(17) . .
O7 U1 O10 66.01(16) 2_367 .
O1 U1 O9 90.1(2) . .
O2 U1 O9 89.4(2) . .
O5 U1 O9 122.60(17) . .
O7 U1 O9 118.43(16) 2_367 .
O10 U1 O9 52.57(16) . .
O1 U1 O8 91.4(2) . 2_367
O2 U1 O8 89.0(2) . 2_367
O5 U1 O8 66.67(16) . 2_367
O7 U1 O8 52.33(16) 2_367 2_367
O10 U1 O8 118.02(16) . 2_367
O9 U1 O8 170.52(16) . 2_367
O1 U1 O6 91.1(2) . .
O2 U1 O6 89.2(2) . .
O5 U1 O6 52.82(17) . .
O7 U1 O6 171.54(16) 2_367 .
O10 U1 O6 122.34(16) . .
O9 U1 O6 69.84(16) . .
O8 U1 O6 119.48(16) 2_367 .
O3 U2 O4 178.8(2) . .
O3 U2 O11 89.4(2) . .
O4 U2 O11 91.3(2) . .
O3 U2 O13 90.4(2) . .
O4 U2 O13 88.4(2) . .
O11 U2 O13 121.27(17) . .
O3 U2 O14 89.0(2) . .
O4 U2 O14 90.3(2) . .
O11 U2 O14 173.67(17) . .
O13 U2 O14 52.64(17) . .
O3 U2 O15 88.9(2) . 2_676
O4 U2 O15 91.6(2) . 2_676
O11 U2 O15 120.41(18) . 2_676
O13 U2 O15 118.30(18) . 2_676
O14 U2 O15 65.66(18) . 2_676
O3 U2 O12 91.6(2) . .
O4 U2 O12 88.0(2) . .
O11 U2 O12 52.83(16) . .
O13 U2 O12 68.47(16) . .
O14 U2 O12 121.11(17) . .
O15 U2 O12 173.21(17) 2_676 .
O3 U2 O16 93.3(2) . 2_676
O4 U2 O16 87.8(2) . 2_676
O11 U2 O16 68.45(17) . 2_676
O13 U2 O16 169.66(17) . 2_676
O14 U2 O16 117.76(17) . 2_676
O15 U2 O16 52.24(18) 2_676 2_676
O12 U2 O16 120.97(17) . 2_676
C1 O5 U1 95.2(4) . .
C1 O6 U1 93.4(5) . .
C10 O7 U1 94.5(4) . 2_367
C10 O8 U1 94.1(4) . 2_367
C11 O9 U1 93.8(4) . .
C11 O10 U1 93.7(4) . .
C20 O11 U2 94.4(4) . .
C20 O12 U2 93.7(4) . .
C21 O13 U2 93.9(4) . .
C21 O14 U2 94.2(4) . .
C30 O15 U2 94.7(4) . 2_676
C30 O16 U2 94.1(5) . 2_676
C31 N1 C48 122.7(6) . 2_577
C31 N1 C32 112.0(6) . .
C48 N1 C32 124.6(6) 2_577 .
C31 N2 C33 113.9(6) . .
C31 N2 C35 122.0(6) . .
C33 N2 C35 124.1(6) . .
C34 N3 C33 112.5(6) . .
C34 N3 C36 121.6(7) . .
C33 N3 C36 124.2(6) . .
C34 N4 C47 122.6(6) . 2_577
C34 N4 C32 111.8(6) . .
C47 N4 C32 125.0(6) 2_577 .
C37 N5 C38 112.1(6) . .
C37 N5 C35 123.1(7) . .
C38 N5 C35 122.9(6) . .
C37 N6 C41 122.3(6) . .
C37 N6 C39 112.9(6) . .
C41 N6 C39 123.2(6) . .
C40 N7 C42 123.4(6) . .
C40 N7 C39 112.4(6) . .
C42 N7 C39 123.3(6) . .
C40 N8 C38 112.8(6) . .
C40 N8 C36 122.6(7) . .
C38 N8 C36 123.7(7) . .
C43 N9 C44 112.9(6) . .
C43 N9 C41 121.9(6) . .
C44 N9 C41 124.7(6) . .
C43 N10 C47 122.3(6) . .
C43 N10 C45 112.9(6) . .
C47 N10 C45 123.5(6) . .
C46 N11 C45 113.9(6) . .
C46 N11 C48 121.9(6) . .
C45 N11 C48 123.5(6) . .
C46 N12 C44 113.0(6) . .
C46 N12 C42 122.6(6) . .
C44 N12 C42 123.7(6) . .
O6 C1 O5 118.6(7) . .
O6 C1 C2 121.4(7) . .
O5 C1 C2 119.9(7) . .
C1 C2 C3 115.4(7) . .
C1 C2 H2A 108.4 . .
C3 C2 H2A 108.4 . .
C1 C2 H2B 108.4 . .
C3 C2 H2B 108.4 . .
H2A C2 H2B 107.5 . .
C4 C3 C2 116.6(8) . .
C4 C3 H3A 108.1 . .
C2 C3 H3A 108.1 . .
C4 C3 H3B 108.1 . .
C2 C3 H3B 108.1 . .
H3A C3 H3B 107.3 . .
C3 C4 C5 117.5(7) . .
C3 C4 H4A 107.9 . .
C5 C4 H4A 107.9 . .
C3 C4 H4B 107.9 . .
C5 C4 H4B 107.9 . .
H4A C4 H4B 107.2 . .
C6 C5 C4 118.3(8) . .
C6 C5 H5A 107.7 . .
C4 C5 H5A 107.7 . .
C6 C5 H5B 107.7 . .
C4 C5 H5B 107.7 . .
H5A C5 H5B 107.1 . .
C7 C6 C5 116.6(7) . .
C7 C6 H6A 108.1 . .
C5 C6 H6A 108.1 . .
C7 C6 H6B 108.1 . .
C5 C6 H6B 108.1 . .
H6A C6 H6B 107.3 . .
C6 C7 C8 116.1(7) . .
C6 C7 H7A 108.3 . .
C8 C7 H7A 108.3 . .
C6 C7 H7B 108.3 . .
C8 C7 H7B 108.3 . .
H7A C7 H7B 107.4 . .
C9 C8 C7 114.5(6) . .
C9 C8 H8A 108.6 . .
C7 C8 H8A 108.6 . .
C9 C8 H8B 108.6 . .
C7 C8 H8B 108.6 . .
H8A C8 H8B 107.6 . .
C8 C9 C10 114.9(6) . .
C8 C9 H9A 108.5 . .
C10 C9 H9A 108.5 . .
C8 C9 H9B 108.5 . .
C10 C9 H9B 108.5 . .
H9A C9 H9B 107.5 . .
O8 C10 O7 118.9(7) . .
O8 C10 C9 122.3(6) . .
O7 C10 C9 118.8(6) . .
O9 C11 O10 119.4(6) . .
O9 C11 C12 120.1(6) . .
O10 C11 C12 120.4(7) . .
C11 C12 C13 116.4(6) . .
C11 C12 H12A 108.2 . .
C13 C12 H12A 108.2 . .
C11 C12 H12B 108.2 . .
C13 C12 H12B 108.2 . .
H12A C12 H12B 107.3 . .
C12 C13 C14 110.6(6) . .
C12 C13 H13A 109.5 . .
C14 C13 H13A 109.5 . .
C12 C13 H13B 109.5 . .
C14 C13 H13B 109.5 . .
H13A C13 H13B 108.1 . .
C13 C14 C15 115.8(6) . .
C13 C14 H14A 108.3 . .
C15 C14 H14A 108.3 . .
C13 C14 H14B 108.3 . .
C15 C14 H14B 108.3 . .
H14A C14 H14B 107.4 . .
C14 C15 C16 114.4(6) . .
C14 C15 H15A 108.7 . .
C16 C15 H15A 108.7 . .
C14 C15 H15B 108.7 . .
C16 C15 H15B 108.7 . .
H15A C15 H15B 107.6 . .
C17 C16 C15 114.6(7) . .
C17 C16 H16A 108.6 . .
C15 C16 H16A 108.6 . .
C17 C16 H16B 108.6 . .
C15 C16 H16B 108.6 . .
H16A C16 H16B 107.6 . .
C18 C17 C16 111.1(6) . .
C18 C17 H17A 109.4 . .
C16 C17 H17A 109.4 . .
C18 C17 H17B 109.4 . .
C16 C17 H17B 109.4 . .
H17A C17 H17B 108.0 . .
C19 C18 C17 113.1(7) . .
C19 C18 H18A 109.0 . .
C17 C18 H18A 109.0 . .
C19 C18 H18B 109.0 . .
C17 C18 H18B 109.0 . .
H18A C18 H18B 107.8 . .
C20 C19 C18 115.2(6) . .
C20 C19 H19A 108.5 . .
C18 C19 H19A 108.5 . .
C20 C19 H19B 108.5 . .
C18 C19 H19B 108.5 . .
H19A C19 H19B 107.5 . .
O11 C20 O12 119.0(7) . .
O11 C20 C19 120.1(7) . .
O12 C20 C19 120.9(7) . .
O14 C21 O13 119.3(7) . .
O14 C21 C22 120.4(7) . .
O13 C21 C22 120.3(7) . .
C21 C22 C23 114.3(7) . .
C21 C22 H22A 108.7 . .
C23 C22 H22A 108.7 . .
C21 C22 H22B 108.7 . .
C23 C22 H22B 108.7 . .
H22A C22 H22B 107.6 . .
C22 C23 C24 109.4(7) . .
C22 C23 H23A 109.8 . .
C24 C23 H23A 109.8 . .
C22 C23 H23B 109.8 . .
C24 C23 H23B 109.8 . .
H23A C23 H23B 108.2 . .
C25 C24 C23 115.7(8) . .
C25 C24 H24A 108.4 . .
C23 C24 H24A 108.4 . .
C25 C24 H24B 108.4 . .
C23 C24 H24B 108.4 . .
H24A C24 H24B 107.4 . .
C24 C25 C26 114.6(8) . .
C24 C25 H25A 108.6 . .
C26 C25 H25A 108.6 . .
C24 C25 H25B 108.6 . .
C26 C25 H25B 108.6 . .
H25A C25 H25B 107.6 . .
C27 C26 C25 116.9(9) . .
C27 C26 H26A 108.1 . .
C25 C26 H26A 108.1 . .
C27 C26 H26B 108.1 . .
C25 C26 H26B 108.1 . .
H26A C26 H26B 107.3 . .
C26 C27 C28 113.9(10) . .
C26 C27 H27A 108.8 . .
C28 C27 H27A 108.8 . .
C26 C27 H27B 108.8 . .
C28 C27 H27B 108.8 . .
H27A C27 H27B 107.7 . .
C29 C28 C27 108.0(10) . .
C29 C28 H28A 110.1 . .
C27 C28 H28A 110.1 . .
C29 C28 H28B 110.1 . .
C27 C28 H28B 110.1 . .
H28A C28 H28B 108.4 . .
C30 C29 C28 116.5(8) . .
C30 C29 H29A 108.2 . .
C28 C29 H29A 108.2 . .
C30 C29 H29B 108.2 . .
C28 C29 H29B 108.2 . .
H29A C29 H29B 107.3 . .
O16 C30 O15 118.1(7) . .
O16 C30 C29 122.2(8) . .
O15 C30 C29 119.7(8) . .
O17 C31 N2 126.6(7) . .
O17 C31 N1 125.9(7) . .
N2 C31 N1 107.3(6) . .
N4 C32 N1 113.9(6) . .
N4 C32 C33 103.6(6) . .
N1 C32 C33 103.6(6) . .
N4 C32 H32 111.7 . .
N1 C32 H32 111.7 . .
C33 C32 H32 111.7 . .
N3 C33 N2 115.7(6) . .
N3 C33 C32 103.0(6) . .
N2 C33 C32 103.1(6) . .
N3 C33 H33 111.4 . .
N2 C33 H33 111.4 . .
C32 C33 H33 111.4 . .
O18 C34 N4 125.5(7) . .
O18 C34 N3 125.6(7) . .
N4 C34 N3 108.9(7) . .
N2 C35 N5 114.2(6) . .
N2 C35 H35A 108.7 . .
N5 C35 H35A 108.7 . .
N2 C35 H35B 108.7 . .
N5 C35 H35B 108.7 . .
H35A C35 H35B 107.6 . .
N8 C36 N3 113.3(6) . .
N8 C36 H36A 108.9 . .
N3 C36 H36A 108.9 . .
N8 C36 H36B 108.9 . .
N3 C36 H36B 108.9 . .
H36A C36 H36B 107.7 . .
O19 C37 N6 126.0(7) . .
O19 C37 N5 125.8(8) . .
N6 C37 N5 108.2(7) . .
N8 C38 N5 115.3(6) . .
N8 C38 C39 103.9(6) . .
N5 C38 C39 103.7(6) . .
N8 C38 H38 111.1 . .
N5 C38 H38 111.1 . .
C39 C38 H38 111.1 . .
N6 C39 N7 114.7(6) . .
N6 C39 C38 102.8(6) . .
N7 C39 C38 102.6(6) . .
N6 C39 H39 112.0 . .
N7 C39 H39 112.0 . .
C38 C39 H39 112.0 . .
O20 C40 N8 126.1(8) . .
O20 C40 N7 125.8(8) . .
N8 C40 N7 108.1(7) . .
N6 C41 N9 113.4(6) . .
N6 C41 H41A 108.9 . .
N9 C41 H41A 108.9 . .
N6 C41 H41B 108.9 . .
N9 C41 H41B 108.9 . .
H41A C41 H41B 107.7 . .
N7 C42 N12 114.0(6) . .
N7 C42 H42A 108.8 . .
N12 C42 H42A 108.8 . .
N7 C42 H42B 108.8 . .
N12 C42 H42B 108.8 . .
H42A C42 H42B 107.7 . .
O21 C43 N10 127.1(7) . .
O21 C43 N9 124.9(7) . .
N10 C43 N9 108.0(7) . .
N9 C44 N12 116.9(6) . .
N9 C44 C45 103.5(6) . .
N12 C44 C45 102.7(5) . .
N9 C44 H44 111.0 . .
N12 C44 H44 111.0 . .
C45 C44 H44 111.0 . .
N11 C45 N10 114.9(6) . .
N11 C45 C44 103.2(6) . .
N10 C45 C44 102.5(6) . .
N11 C45 H45 111.8 . .
N10 C45 H45 111.8 . .
C44 C45 H45 111.8 . .
O22 C46 N11 126.9(7) . .
O22 C46 N12 126.0(7) . .
N11 C46 N12 107.1(6) . .
N4 C47 N10 113.8(6) 2_577 .
N4 C47 H47A 108.8 2_577 .
N10 C47 H47A 108.8 . .
N4 C47 H47B 108.8 2_577 .
N10 C47 H47B 108.8 . .
H47A C47 H47B 107.7 . .
N1 C48 N11 115.5(6) 2_577 .
N1 C48 H48A 108.4 2_577 .
N11 C48 H48A 108.4 . .
N1 C48 H48B 108.4 2_577 .
N11 C48 H48B 108.4 . .
H48A C48 H48B 107.5 . .
C49 N13 C50 112.8(12) . .
C49 N13 H13C 109.0 . .
C50 N13 H13C 109.0 . .
C49 N13 H13D 109.0 . .
C50 N13 H13D 109.0 . .
H13C N13 H13D 107.8 . .
C49 N14 C51 115.1(12) . .
C49 N14 H14C 108.5 . .
C51 N14 H14C 108.5 . .
C49 N14 H14D 108.5 . .
C51 N14 H14D 108.5 . .
H14C N14 H14D 107.5 . .
C53 N15 C52 117.0(11) . .
C53 N15 H15C 108.0 . .
C52 N15 H15C 108.0 . .
C53 N15 H15D 108.1 . .
C52 N15 H15D 108.1 . .
H15C N15 H15D 107.3 . .
C54 N16 C55 112.7(11) . .
C54 N16 H16C 109.1 . .
C55 N16 H16C 109.1 . .
C54 N16 H16D 109.1 . .
C55 N16 H16D 109.1 . .
H16C N16 H16D 107.8 . .
N14 C49 H49A 110.2 . .
N14 C49 H49B 109.5 . .
N13 C49 H49B 116.4 . .
H49A C49 H49B 109.5 . .
N14 C49 H49C 108.8 . .
H49A C49 H49C 109.5 . .
H49B C49 H49C 109.5 . .
N13 C49 H49D 110.0 . .
N13 C49 H49E 109.5 . .
H49D C49 H49E 109.5 . .
N13 C49 H49F 108.9 . .
H49A C49 H49F 109.5 . .
H49D C49 H49F 109.5 . .
H49E C49 H49F 109.5 . .
N13 C50 H50A 108.3 . .
N13 C50 H50B 110.6 . .
H50A C50 H50B 109.5 . .
N13 C50 H50C 109.6 . .
H50A C50 H50C 109.5 . .
H50B C50 H50C 109.5 . .
N14 C51 H51A 108.3 . .
N14 C51 H51B 109.8 . .
H51A C51 H51B 109.5 . .
N14 C51 H51C 110.4 . .
H51A C51 H51C 109.5 . .
H51B C51 H51C 109.5 . .
N15 C52 H52A 114.9 . .
N15 C52 H52B 120.7 . .
H52A C52 H52B 109.5 . .
H52A C52 H52C 109.5 . .
H52B C52 H52C 109.5 . .
N15 C53 H53A 111.6 . .
H53A C53 H53B 109.5 . .
N15 C53 H53C 120.2 . .
H53A C53 H53C 109.5 . .
H53B C53 H53C 109.5 . .
N16 C54 H54A 109.1 . .
N16 C54 H54B 108.8 . .
H54A C54 H54B 109.5 . .
N16 C54 H54C 110.5 . .
H54A C54 H54C 109.5 . .
H54B C54 H54C 109.5 . .
N16 C55 H55A 109.0 . .
N16 C55 H55B 109.2 . .
H55A C55 H55B 109.5 . .
N16 C55 H55C 110.2 . .
H55A C55 H55C 109.5 . .
H55B C55 H55C 109.5 . .

loop_
_geom_bond_atom_site_label_1
_geom_bond_atom_site_label_2
_geom_bond_distance
_geom_bond_site_symmetry_2
U1 O1 1.770(5) .
U1 O2 1.778(5) .
U1 O5 2.451(5) .
U1 O7 2.472(5) 2_367
U1 O10 2.474(5) .
U1 O9 2.476(5) .
U1 O8 2.484(5) 2_367
U1 O6 2.488(5) .
U2 O3 1.769(5) .
U2 O4 1.771(5) .
U2 O11 2.456(5) .
U2 O13 2.460(5) .
U2 O14 2.462(5) .
U2 O15 2.466(5) 2_676
U2 O12 2.467(5) .
U2 O16 2.484(5) 2_676
O5 C1 1.278(9) .
O6 C1 1.278(9) .
O7 C10 1.272(8) .
O7 U1 2.472(5) 2_367
O8 C10 1.265(9) .
O8 U1 2.484(5) 2_367
O9 C11 1.267(9) .
O10 C11 1.271(8) .
O11 C20 1.268(9) .
O12 C20 1.274(9) .
O13 C21 1.271(9) .
O14 C21 1.259(9) .
O15 C30 1.275(10) .
O15 U2 2.466(5) 2_676
O16 C30 1.266(9) .
O16 U2 2.484(5) 2_676
O17 C31 1.212(9) .
O18 C34 1.235(9) .
O19 C37 1.226(9) .
O20 C40 1.226(9) .
O21 C43 1.220(9) .
O22 C46 1.210(9) .
N1 C31 1.378(9) .
N1 C48 1.434(9) 2_577
N1 C32 1.467(9) .
N2 C31 1.375(10) .
N2 C33 1.438(9) .
N2 C35 1.443(9) .
N3 C34 1.363(9) .
N3 C33 1.431(10) .
N3 C36 1.462(9) .
N4 C34 1.352(10) .
N4 C47 1.436(9) 2_577
N4 C32 1.445(9) .
N5 C37 1.380(9) .
N5 C38 1.448(10) .
N5 C35 1.452(9) .
N6 C37 1.361(10) .
N6 C41 1.445(9) .
N6 C39 1.454(10) .
N7 C40 1.376(10) .
N7 C42 1.443(10) .
N7 C39 1.464(9) .
N8 C40 1.370(10) .
N8 C38 1.442(10) .
N8 C36 1.441(9) .
N9 C43 1.380(9) .
N9 C44 1.437(9) .
N9 C41 1.450(9) .
N10 C43 1.354(9) .
N10 C47 1.446(9) .
N10 C45 1.466(9) .
N11 C46 1.367(9) .
N11 C45 1.427(9) .
N11 C48 1.457(9) .
N12 C46 1.372(9) .
N12 C44 1.448(9) .
N12 C42 1.454(9) .
C1 C2 1.494(11) .
C2 C3 1.510(10) .
C2 H2A 0.9700 .
C2 H2B 0.9700 .
C3 C4 1.480(11) .
C3 H3A 0.9700 .
C3 H3B 0.9700 .
C4 C5 1.494(10) .
C4 H4A 0.9700 .
C4 H4B 0.9700 .
C5 C6 1.494(11) .
C5 H5A 0.9700 .
C5 H5B 0.9700 .
C6 C7 1.488(10) .
C6 H6A 0.9700 .
C6 H6B 0.9700 .
C7 C8 1.524(10) .
C7 H7A 0.9700 .
C7 H7B 0.9700 .
C8 C9 1.504(10) .
C8 H8A 0.9700 .
C8 H8B 0.9700 .
C9 C10 1.523(10) .
C9 H9A 0.9700 .
C9 H9B 0.9700 .
C11 C12 1.509(9) .
C12 C13 1.511(10) .
C12 H12A 0.9700 .
C12 H12B 0.9700 .
C13 C14 1.520(9) .
C13 H13A 0.9700 .
C13 H13B 0.9700 .
C14 C15 1.531(10) .
C14 H14A 0.9700 .
C14 H14B 0.9700 .
C15 C16 1.545(11) .
C15 H15A 0.9700 .
C15 H15B 0.9700 .
C16 C17 1.542(10) .
C16 H16A 0.9700 .
C16 H16B 0.9700 .
C17 C18 1.526(11) .
C17 H17A 0.9700 .
C17 H17B 0.9700 .
C18 C19 1.514(10) .
C18 H18A 0.9700 .
C18 H18B 0.9700 .
C19 C20 1.494(10) .
C19 H19A 0.9700 .
C19 H19B 0.9700 .
C21 C22 1.494(11) .
C22 C23 1.519(11) .
C22 H22A 0.9700 .
C22 H22B 0.9700 .
C23 C24 1.556(8) .
C23 H23A 0.9700 .
C23 H23B 0.9700 .
C24 C25 1.492(8) .
C24 H24A 0.9700 .
C24 H24B 0.9700 .
C25 C26 1.599(13) .
C25 H25A 0.9700 .
C25 H25B 0.9700 .
C26 C27 1.481(14) .
C26 H26A 0.9700 .
C26 H26B 0.9700 .
C27 C28 1.568(17) .
C27 H27A 0.9700 .
C27 H27B 0.9700 .
C28 C29 1.506(13) .
C28 H28A 0.9700 .
C28 H28B 0.9700 .
C29 C30 1.499(11) .
C29 H29A 0.9700 .
C29 H29B 0.9700 .
C32 C33 1.546(10) .
C32 H32 0.9800 .
C33 H33 0.9800 .
C35 H35A 0.9700 .
C35 H35B 0.9700 .
C36 H36A 0.9700 .
C36 H36B 0.9700 .
C38 C39 1.555(10) .
C38 H38 0.9800 .
C39 H39 0.9800 .
C41 H41A 0.9700 .
C41 H41B 0.9700 .
C42 H42A 0.9700 .
C42 H42B 0.9700 .
C44 C45 1.558(9) .
C44 H44 0.9800 .
C45 H45 0.9800 .
C47 N4 1.436(9) 2_577
C47 H47A 0.9700 .
C47 H47B 0.9700 .
C48 N1 1.434(9) 2_577
C48 H48A 0.9700 .
C48 H48B 0.9700 .
N13 C49 1.398(16) .
N13 C50 1.47(2) .
N13 H13C 0.9000 .
N13 H13D 0.9000 .
N14 C49 1.388(16) .
N14 C51 1.53(2) .
N14 H14C 0.9000 .
N14 H14D 0.9000 .
N15 C53 1.449(10) .
N15 C52 1.471(10) .
N15 H15C 0.9000 .
N15 H15D 0.9000 .
N16 C54 1.465(10) .
N16 C55 1.471(10) .
N16 H16C 0.9000 .
N16 H16D 0.9000 .
C49 H49A 0.9600 .
C49 H49B 0.9600 .
C49 H49C 0.9601 .
C49 H49D 0.9600 .
C49 H49E 0.9600 .
C49 H49F 0.9600 .
C50 H50A 0.9600 .
C50 H50B 0.9600 .
C50 H50C 0.9600 .
C51 H51A 0.9600 .
C51 H51B 0.9599 .
C51 H51C 0.9600 .
C52 H52A 0.9599 .
C52 H52B 0.9599 .
C52 H52C 0.9599 .
C53 H53A 0.9600 .
C53 H53B 0.9599 .
C53 H53C 0.9601 .
C54 H54A 0.9600 .
C54 H54B 0.9600 .
C54 H54C 0.9600 .
C55 H55A 0.9599 .
C55 H55B 0.9600 .
C55 H55C 0.9600 .

loop_
_geom_hbond_atom_site_label_D
_geom_hbond_atom_site_label_H
_geom_hbond_atom_site_label_A
_geom_hbond_distance_DH
_geom_hbond_distance_HA
_geom_hbond_distance_DA
_geom_hbond_angle_DHA
_geom_hbond_site_symmetry_A
N13 H13D O15 0.90 1.80 2.674(14) 163.0 .
N14 H14D O7 0.90 2.24 2.886(14) 128.3 2_477
N14 H14D O10 0.90 2.22 2.983(14) 142.8 1_665
N14 H14C O14 0.90 2.18 2.862(14) 131.9 2_676
N15 H15C O22 0.90 2.94 3.39(3) 112.4 2_577
N16 H16C O18 0.90 2.05 2.86(3) 149.5 .
